data_4029090
loop_
_publ_author_name
'Jayamurugan, Govindasamy'
'Finke, Aaron D.'
'Gisselbrecht, Jean-Paul'
'Boudon, Corinne'
'Schweizer, W. Bernd'
'Diederich, Fran\,cois'

_publ_section_title
;
 One-pot access to push-pull oligoenes by sequential [2 + 2]
 cycloaddition-retroelectrocyclization reactions.
;
_journal_issue 1
_journal_name_full 'The Journal of organic chemistry'
_journal_page_first 426
_journal_page_last 431
_journal_paper_doi 10.1021/jo402440m
_journal_volume 79
_journal_year 2014
_chemical_compound_source 'LOC ETH Zurich'
_chemical_formula_moiety 'C38 H34 Cl2 N8 '
_chemical_formula_sum 'C38 H34 Cl2 N8'
_chemical_formula_weight 673.652
_chemical_name_systematic
;
 ?
;
_space_group_IT_number 2
_symmetry_cell_setting triclinic
_symmetry_space_group_name_Hall '-P 1'
_symmetry_space_group_name_H-M 'P -1'
_atom_sites_solution_primary direct
_atom_sites_solution_secondary difmap
_audit_creation_method maXus
_cell_angle_alpha 94.177(2)
_cell_angle_beta 93.6006(13)
_cell_angle_gamma 106.993(2)
_cell_formula_units_Z 2
_cell_length_a 10.9767(4)
_cell_length_b 11.4460(6)
_cell_length_c 16.6130(8)
_cell_measurement_reflns_used 92560
_cell_measurement_temperature 100
_cell_measurement_theta_max 27.485
_cell_measurement_theta_min 2.910
_cell_volume 1983.06(16)
_computing_cell_refinement 'HKL Scalepack (Otwinowski & Minor 1997)'
_computing_data_collection KappaCCD
_computing_data_reduction 'Denzo and Scalepak (Otwinowski & Minor, 1997)'
_computing_structure_refinement 'SHELXL-97 (Sheldrick, 2008)'
_computing_structure_solution 'SHELXS-97 (Sheldrick, 2008)'
_diffrn_ambient_temperature 100
_diffrn_measured_fraction_theta_full 0.938
_diffrn_measured_fraction_theta_max 0.938
_diffrn_measurement_device KappaCCD
_diffrn_measurement_method CCD
_diffrn_orient_matrix_type X=UH
_diffrn_orient_matrix_UB_11 0.08698
_diffrn_orient_matrix_UB_12 -0.00205
_diffrn_orient_matrix_UB_13 -0.03971
_diffrn_orient_matrix_UB_21 0.05963
_diffrn_orient_matrix_UB_22 0.02962
_diffrn_orient_matrix_UB_23 0.06317
_diffrn_orient_matrix_UB_31 0.01412
_diffrn_orient_matrix_UB_32 -0.05509
_diffrn_orient_matrix_UB_33 0.02091
_diffrn_radiation_source 'fine-focus sealed tube'
_diffrn_radiation_type ' MoK\a'
_diffrn_radiation_wavelength_id all
_diffrn_reflns_av_R_equivalents 0.10
_diffrn_reflns_limit_h_max 14
_diffrn_reflns_limit_h_min -14
_diffrn_reflns_limit_k_max 14
_diffrn_reflns_limit_k_min -14
_diffrn_reflns_limit_l_max 21
_diffrn_reflns_limit_l_min -21
_diffrn_reflns_number 14894
_diffrn_reflns_theta_full 27.59
_diffrn_reflns_theta_max 27.59
_diffrn_reflns_theta_min 3.82
_exptl_absorpt_coefficient_mu 0.199
_exptl_absorpt_correction_type none
_exptl_crystal_colour 'dark red'
_exptl_crystal_density_diffrn 1.128
_exptl_crystal_density_method 'not measured'
_exptl_crystal_description needle
_exptl_crystal_F_000 704.0
_exptl_crystal_size_max .6
_exptl_crystal_size_mid .09
_exptl_crystal_size_min .021
_refine_diff_density_max 1.511
_refine_diff_density_min -0.643
_refine_diff_density_rms 0.137
_refine_ls_extinction_method none
_refine_ls_goodness_of_fit_ref 3.021
_refine_ls_hydrogen_treatment constr
_refine_ls_matrix_type full
_refine_ls_number_parameters 466
_refine_ls_number_reflns 8621
_refine_ls_number_restraints 6
_refine_ls_restrained_S_all 3.021
_refine_ls_R_factor_all 0.2196
_refine_ls_R_factor_gt 0.1941
_refine_ls_shift/su_max 0.021
_refine_ls_shift/su_mean 0.002
_refine_ls_structure_factor_coef Fsqd
_refine_ls_weighting_details 'calc w=1/[\s^2^(Fo^2^)+ (0.1000P)^2^+0.0000P] where P=(Fo^2^+2Fc^2^)/3'
_refine_ls_weighting_scheme calc
_refine_ls_wR_factor_gt 0.4771
_refine_ls_wR_factor_ref 0.4847
_reflns_number_gt 6602
_reflns_number_total 8621
_reflns_threshold_expression >2sigma(I)
_cod_data_source_file jo402440m_si_002.cif
_cod_data_source_block 5
_cod_depositor_comments
;
The following automatic conversions were performed:

'_symmetry_cell_setting' value 'Triclinic' changed to 'triclinic'
according to
/usr/data/users/saulius/automatic-downloads/current/ACS/lib/dictionaries/cif_core.dic
dictionary named 'cif_core.dic' version 2.4.2 from 2011-04-26.

Automatic conversion script
Id: cif_fix_values 2281 2013-09-26 08:29:07Z andrius 
;
_cod_original_cell_volume 1983.1(2)
_cod_original_sg_symbol_H-M 'P -1          '
_cod_original_formula_sum 'C38 H34 Cl2 N8 '
_cod_database_code 4029090

loop_
_symmetry_equiv_pos_as_xyz
+X,+Y,+Z
-X,-Y,-Z

loop_
_atom_site_label
_atom_site_type_symbol
_atom_site_fract_x
_atom_site_fract_y
_atom_site_fract_z
_atom_site_U_iso_or_equiv
_atom_site_adp_type
_atom_site_occupancy
_atom_site_symmetry_multiplicity
_atom_site_calc_flag
_atom_site_refinement_flags
_atom_site_disorder_assembly
_atom_site_disorder_group
N14 N 0.5657(5) -0.3540(6) -0.0151(3) 0.0450(14) Uani 1 1 d . . .
N15 N 0.3115(6) -0.1224(6) -0.0115(4) 0.0533(16) Uani 1 1 d . . .
N16 N 0.4959(5) 0.3115(5) 0.4649(3) 0.0400(13) Uani 1 1 d . . .
N17 N 0.7741(5) -0.1137(6) 0.4836(4) 0.0441(13) Uani 1 1 d . . .
N18 N 0.3935(5) -0.1313(6) 0.3914(3) 0.0436(13) Uani 1 1 d . . .
N25 N 1.0356(5) -0.1667(6) 0.2523(3) 0.0405(13) Uani 1 1 d . . .
N34 N 0.0368(5) 0.1884(6) 0.1602(3) 0.0409(13) Uani 1 1 d . . .
N43 N 1.1602(5) 0.4642(5) 0.4274(3) 0.0391(13) Uani 1 1 d . . .
C1 C 0.5395(5) -0.2738(6) 0.0163(3) 0.0339(13) Uani 1 1 d . . .
C2 C 0.5011(5) -0.1764(6) 0.0555(3) 0.0323(13) Uani 1 1 d . . .
C3 C 0.5637(5) -0.1145(6) 0.1291(3) 0.0310(12) Uani 1 1 d . . .
C4 C 0.5039(5) -0.0347(6) 0.1746(3) 0.0326(13) Uani 1 1 d . . .
C5 C 0.5642(5) 0.0488(6) 0.2363(3) 0.0325(13) Uani 1 1 d . . .
C6 C 0.5036(5) 0.1211(6) 0.2862(3) 0.0302(12) Uani 1 1 d . . .
C7 C 0.5601(5) 0.1651(5) 0.3623(3) 0.0305(12) Uani 1 1 d . . .
C8 C 0.5206(5) 0.2462(6) 0.4170(4) 0.0329(13) Uani 1 1 d . . .
C9 C 0.3946(6) -0.1483(6) 0.0175(4) 0.0349(13) Uani 1 1 d . . .
C10 C 0.6678(5) 0.1228(6) 0.3987(3) 0.0296(12) Uani 1 1 d . . .
C11 C 0.6305(5) 0.0044(6) 0.4171(3) 0.0325(13) Uani 1 1 d . . .
C12 C 0.7121(6) -0.0602(6) 0.4552(4) 0.0368(14) Uani 1 1 d . . .
C13 C 0.5004(5) -0.0691(6) 0.4036(4) 0.0332(13) Uani 1 1 d . . .
C19 C 0.6850(5) -0.1283(6) 0.1601(3) 0.0324(13) Uani 1 1 d . . .
C20 C 0.7057(5) -0.1504(6) 0.2424(3) 0.0328(13) Uani 1 1 d . . .
C21 C 0.8194(6) -0.1645(6) 0.2725(4) 0.0388(14) Uani 1 1 d . . .
C22 C 0.9229(6) -0.1558(6) 0.2226(4) 0.0370(14) Uani 1 1 d . . .
C23 C 0.9005(6) -0.1352(6) 0.1408(4) 0.0350(13) Uani 1 1 d . . .
C24 C 0.7843(5) -0.1231(6) 0.1110(4) 0.0342(13) Uani 1 1 d . . .
C26 C 1.0593(7) -0.1699(8) 0.3400(4) 0.0492(18) Uani 1 1 d . . .
C27 C 1.1393(6) -0.1637(7) 0.2010(4) 0.0449(16) Uani 1 1 d . . .
C28 C 0.3842(5) 0.1444(6) 0.2562(3) 0.0293(12) Uani 1 1 d . . .
C29 C 0.2816(5) 0.1376(6) 0.3041(4) 0.0331(13) Uani 1 1 d . . .
C30 C 0.1682(5) 0.1513(6) 0.2739(3) 0.0330(13) Uani 1 1 d . . .
C31 C 0.1500(6) 0.1763(6) 0.1922(3) 0.0342(13) Uani 1 1 d . . .
C32 C 0.2520(5) 0.1823(6) 0.1433(4) 0.0356(13) Uani 1 1 d . . .
C33 C 0.3651(6) 0.1665(6) 0.1740(4) 0.0380(14) Uani 1 1 d . . .
C35 C -0.0684(6) 0.1820(7) 0.2113(4) 0.0413(16) Uani 1 1 d . . .
C36 C 0.0142(7) 0.1954(8) 0.0751(4) 0.0512(18) Uani 1 1 d . . .
C37 C 0.7938(5) 0.2099(5) 0.4081(3) 0.0280(12) Uani 1 1 d . . .
C38 C 0.9050(5) 0.1833(6) 0.4435(3) 0.0320(12) Uani 1 1 d . . .
C39 C 1.0240(6) 0.2666(6) 0.4487(3) 0.0345(13) Uani 1 1 d . . .
C40 C 1.0434(5) 0.3857(6) 0.4219(4) 0.0335(13) Uani 1 1 d . . .
C41 C 0.9324(5) 0.4137(6) 0.3891(3) 0.0334(13) Uani 1 1 d . . .
C42 C 0.8160(5) 0.3277(6) 0.3831(3) 0.0334(13) Uani 1 1 d . . .
C44 C 1.2718(6) 0.4300(7) 0.4572(5) 0.0507(18) Uani 1 1 d . . .
C45 C 1.1794(6) 0.5922(6) 0.4031(4) 0.0429(15) Uani 1 1 d . . .
Cl47 Cl 0.6915(8) 0.4047(5) 0.1840(3) 0.122(3) Uani 0.50 1 d PD B .
C48 C 0.7323(10) 0.5259(11) 0.1231(8) 0.042(3) Uani 0.50 1 d PD . .
Cl49 Cl 0.8926(6) 0.5255(8) 0.1241(11) 0.163(8) Uani 0.332(8) 1 d PD B 1
Cl50 Cl 0.8187(10) 0.5111(11) 0.0376(7) 0.052(4) Uiso 0.168(8) 1 d PD B 2
Cl46 Cl 0.3890(7) 0.6311(6) 0.2295(5) 0.116(2) Uani 0.50 1 d PD D .
C51 C 0.2898(19) 0.504(2) 0.1674(14) 0.182(16) Uiso 0.50 1 d PD . .
Cl52 Cl 0.2300(8) 0.5572(8) 0.0849(5) 0.077(3) Uiso 0.303(8) 1 d PD D 1
Cl53 Cl 0.1245(12) 0.4886(12) 0.1738(8) 0.076(4) Uiso 0.197(8) 1 d PD D 2
H4 H 0.4066 -0.0435 0.1577 0.039 Uiso 1 1 calc R . .
H5 H 0.6635 0.0630 0.2495 0.039 Uiso 1 1 calc R . .
H20 H 0.6317 -0.1561 0.2812 0.039 Uiso 1 1 calc R . .
H21 H 0.8309 -0.1822 0.3338 0.047 Uiso 1 1 calc R . .
H23 H 0.9740 -0.1288 0.1014 0.042 Uiso 1 1 calc R . .
H24 H 0.7707 -0.1095 0.0491 0.041 Uiso 1 1 calc R . .
H26A H 1.0532 -0.0861 0.3714 0.059 Uiso 1 1 calc R . .
H26B H 1.1535 -0.1789 0.3534 0.059 Uiso 1 1 calc R . .
H26C H 0.9886 -0.2473 0.3598 0.059 Uiso 1 1 calc R . .
H27A H 1.1178 -0.2499 0.1639 0.054 Uiso 1 1 calc R . .
H27B H 1.2273 -0.1491 0.2387 0.054 Uiso 1 1 calc R . .
H27C H 1.1497 -0.0899 0.1626 0.054 Uiso 1 1 calc R . .
H29 H 0.2925 0.1212 0.3657 0.040 Uiso 1 1 calc R . .
H30 H 0.0928 0.1432 0.3120 0.040 Uiso 1 1 calc R . .
H32 H 0.2413 0.1992 0.0818 0.043 Uiso 1 1 calc R . .
H33 H 0.4394 0.1709 0.1354 0.046 Uiso 1 1 calc R . .
H35A H -0.0866 0.0999 0.2425 0.050 Uiso 1 1 calc R . .
H35B H -0.1534 0.1798 0.1739 0.050 Uiso 1 1 calc R . .
H35C H -0.0430 0.2615 0.2551 0.050 Uiso 1 1 calc R . .
H36A H 0.0680 0.2848 0.0596 0.061 Uiso 1 1 calc R . .
H36B H -0.0865 0.1811 0.0598 0.061 Uiso 1 1 calc R . .
H36C H 0.0442 0.1256 0.0416 0.061 Uiso 1 1 calc R . .
H38 H 0.8941 0.0969 0.4661 0.038 Uiso 1 1 calc R . .
H39 H 1.1036 0.2420 0.4731 0.041 Uiso 1 1 calc R . .
H41 H 0.9412 0.5016 0.3694 0.040 Uiso 1 1 calc R . .
H42 H 0.7366 0.3516 0.3577 0.040 Uiso 1 1 calc R . .
H44A H 1.2668 0.4158 0.5206 0.061 Uiso 1 1 calc R . .
H44B H 1.3577 0.5026 0.4497 0.061 Uiso 1 1 calc R . .
H44C H 1.2736 0.3464 0.4234 0.061 Uiso 1 1 calc R . .
H45A H 1.1562 0.5881 0.3386 0.052 Uiso 1 1 calc R . .
H45B H 1.2779 0.6460 0.4184 0.052 Uiso 1 1 calc R . .
H45C H 1.1178 0.6342 0.4350 0.052 Uiso 1 1 calc R . .
H48A H 0.7219 0.6102 0.1512 0.050 Uiso 0.50 1 calc PR A 1
H48B H 0.6820 0.5040 0.0633 0.050 Uiso 0.50 1 calc PR A 1
H51A H 0.3440 0.4431 0.1483 0.218 Uiso 0.50 1 calc PR C 1
H51B H 0.2126 0.4531 0.2002 0.218 Uiso 0.50 1 calc PR C 1

loop_
_atom_site_aniso_label
_atom_site_aniso_U_11
_atom_site_aniso_U_22
_atom_site_aniso_U_33
_atom_site_aniso_U_23
_atom_site_aniso_U_13
_atom_site_aniso_U_12
N14 0.051(3) 0.044(3) 0.038(3) -0.002(3) 0.007(2) 0.012(3)
N15 0.043(3) 0.064(4) 0.052(4) 0.001(3) -0.009(3) 0.018(3)
N16 0.031(3) 0.045(3) 0.041(3) -0.012(2) -0.002(2) 0.012(2)
N17 0.039(3) 0.050(4) 0.048(3) 0.012(3) 0.009(2) 0.018(3)
N18 0.043(3) 0.049(3) 0.039(3) 0.007(2) 0.002(2) 0.015(3)
N25 0.033(3) 0.057(4) 0.037(3) 0.004(2) 0.000(2) 0.022(2)
N34 0.032(3) 0.065(4) 0.031(3) 0.003(2) 0.006(2) 0.022(3)
N43 0.030(2) 0.041(3) 0.044(3) -0.004(2) -0.002(2) 0.011(2)
C1 0.032(3) 0.041(4) 0.025(3) 0.001(3) 0.000(2) 0.007(3)
C2 0.029(3) 0.043(4) 0.025(3) 0.006(2) 0.000(2) 0.010(2)
C3 0.029(3) 0.038(3) 0.025(3) 0.003(2) 0.001(2) 0.008(2)
C4 0.033(3) 0.036(3) 0.028(3) 0.000(2) -0.001(2) 0.011(2)
C5 0.024(3) 0.045(4) 0.030(3) 0.009(3) 0.003(2) 0.011(2)
C6 0.027(3) 0.042(3) 0.021(3) 0.002(2) -0.002(2) 0.010(2)
C7 0.028(3) 0.035(3) 0.027(3) -0.003(2) 0.001(2) 0.009(2)
C8 0.029(3) 0.038(3) 0.030(3) 0.003(3) -0.003(2) 0.009(2)
C9 0.033(3) 0.042(4) 0.028(3) -0.004(2) -0.002(2) 0.010(3)
C10 0.034(3) 0.043(3) 0.016(2) -0.002(2) 0.001(2) 0.021(3)
C11 0.034(3) 0.039(3) 0.025(3) 0.001(2) 0.003(2) 0.012(3)
C12 0.030(3) 0.046(4) 0.038(3) 0.005(3) 0.002(2) 0.016(3)
C13 0.030(3) 0.043(4) 0.027(3) -0.002(2) 0.000(2) 0.013(3)
C19 0.033(3) 0.042(4) 0.023(3) -0.002(2) 0.001(2) 0.015(3)
C20 0.030(3) 0.042(4) 0.028(3) 0.002(2) 0.007(2) 0.013(3)
C21 0.037(3) 0.052(4) 0.033(3) 0.015(3) 0.005(3) 0.019(3)
C22 0.031(3) 0.048(4) 0.033(3) -0.002(3) 0.000(2) 0.015(3)
C23 0.035(3) 0.042(4) 0.030(3) -0.009(3) 0.003(2) 0.017(3)
C24 0.032(3) 0.039(3) 0.028(3) -0.007(2) 0.000(2) 0.010(3)
C26 0.041(3) 0.075(5) 0.035(3) 0.020(3) 0.003(3) 0.020(3)
C27 0.037(3) 0.050(4) 0.052(4) -0.005(3) 0.004(3) 0.022(3)
C28 0.023(2) 0.041(3) 0.026(3) 0.001(2) 0.001(2) 0.014(2)
C29 0.034(3) 0.040(3) 0.026(3) -0.004(2) 0.002(2) 0.012(3)
C30 0.032(3) 0.044(4) 0.022(3) -0.007(2) 0.001(2) 0.013(3)
C31 0.038(3) 0.044(4) 0.023(3) -0.002(2) 0.002(2) 0.016(3)
C32 0.029(3) 0.046(4) 0.030(3) -0.002(3) 0.000(2) 0.012(3)
C33 0.036(3) 0.051(4) 0.028(3) -0.006(3) 0.002(2) 0.018(3)
C35 0.027(3) 0.068(5) 0.028(3) -0.007(3) 0.004(2) 0.016(3)
C36 0.039(3) 0.080(6) 0.034(3) 0.007(3) -0.004(3) 0.019(3)
C37 0.026(3) 0.039(3) 0.021(2) -0.004(2) -0.002(2) 0.014(2)
C38 0.030(3) 0.035(3) 0.031(3) 0.003(2) -0.003(2) 0.011(2)
C39 0.039(3) 0.040(4) 0.025(3) -0.011(2) -0.005(2) 0.020(3)
C40 0.030(3) 0.039(3) 0.031(3) -0.008(2) 0.002(2) 0.012(3)
C41 0.031(3) 0.039(3) 0.028(3) -0.002(2) 0.000(2) 0.009(2)
C42 0.034(3) 0.049(4) 0.018(2) -0.005(2) -0.002(2) 0.016(3)
C44 0.033(3) 0.047(4) 0.070(5) -0.009(4) -0.008(3) 0.014(3)
C45 0.034(3) 0.047(4) 0.044(4) 0.005(3) 0.000(3) 0.007(3)
Cl47 0.218(7) 0.056(3) 0.060(3) 0.031(2) -0.056(4) -0.004(4)
C48 0.027(6) 0.044(8) 0.058(8) 0.015(6) -0.004(5) 0.017(5)
Cl49 0.035(4) 0.057(5) 0.39(2) -0.039(8) 0.017(7) 0.011(3)
Cl46 0.115(5) 0.090(4) 0.136(6) 0.014(4) 0.070(4) 0.005(3)

loop_
_atom_type_symbol
_atom_type_description
_atom_type_scat_dispersion_real
_atom_type_scat_dispersion_imag
_atom_type_scat_source
C C 0.0033 0.0016 'International Tables Vol C Tables 4.2.6.8 and 6.1.1.4'
H H 0.0000 0.0000 'International Tables Vol C Tables 4.2.6.8 and 6.1.1.4'
N N 0.0061 0.0033 'International Tables Vol C Tables 4.2.6.8 and 6.1.1.4'
Cl Cl 0.1484 0.1585 'International Tables Vol C Tables 4.2.6.8 and 6.1.1.4'

loop_
_diffrn_radiation_wavelength
0.71073

loop_
_geom_angle_atom_site_label_1
_geom_angle_atom_site_label_2
_geom_angle_atom_site_label_3
_geom_angle
C22 N25 C27 121.9(5)
C22 N25 C26 119.1(5)
C27 N25 C26 118.8(5)
C31 N34 C36 120.9(5)
C31 N34 C35 120.4(5)
C36 N34 C35 118.5(5)
C40 N43 C44 121.5(6)
C40 N43 C45 119.8(5)
C44 N43 C45 118.7(5)
N14 C1 C2 177.5(7)
C3 C2 C9 121.8(5)
C3 C2 C1 121.0(5)
C9 C2 C1 117.1(5)
C2 C3 C19 121.2(5)
C2 C3 C4 118.3(5)
C19 C3 C4 120.5(5)
C5 C4 C3 124.3(5)
C4 C5 C6 124.9(5)
C7 C6 C5 117.5(5)
C7 C6 C28 121.3(5)
C5 C6 C28 121.2(5)
C6 C7 C8 125.2(5)
C6 C7 C10 121.3(5)
C8 C7 C10 113.3(5)
N16 C8 C7 175.1(6)
N15 C9 C2 177.8(7)
C11 C10 C37 129.0(5)
C11 C10 C7 113.8(5)
C37 C10 C7 117.1(5)
C10 C11 C13 121.4(5)
C10 C11 C12 126.2(5)
C13 C11 C12 112.4(6)
N17 C12 C11 178.1(7)
N18 C13 C11 178.7(7)
C24 C19 C20 117.2(5)
C24 C19 C3 122.0(5)
C20 C19 C3 120.8(5)
C21 C20 C19 121.6(5)
C20 C21 C22 121.2(5)
N25 C22 C23 121.9(5)
N25 C22 C21 121.5(6)
C23 C22 C21 116.6(5)
C24 C23 C22 121.4(5)
C23 C24 C19 122.0(5)
C29 C28 C33 116.8(5)
C29 C28 C6 122.9(5)
C33 C28 C6 120.2(5)
C30 C29 C28 122.3(5)
C29 C30 C31 121.0(5)
N34 C31 C32 120.7(5)
N34 C31 C30 122.0(5)
C32 C31 C30 117.2(5)
C33 C32 C31 121.4(6)
C32 C33 C28 121.4(5)
C42 C37 C10 121.5(5)
C42 C37 C38 115.3(5)
C10 C37 C38 123.3(5)
C39 C38 C37 121.7(6)
C38 C39 C40 121.5(5)
N43 C40 C39 120.0(5)
N43 C40 C41 123.1(6)
C39 C40 C41 116.8(5)
C42 C41 C40 120.1(6)
C41 C42 C37 124.5(5)
Cl47 C48 Cl49 93.0(7)
Cl47 C48 Cl50 118.7(8)
Cl49 C48 Cl50 52.9(7)
Cl52 C51 Cl46 107.6(13)
Cl52 C51 Cl53 69.7(8)
Cl46 C51 Cl53 112.0(14)
C5 C4 H4 117.8
C3 C4 H4 117.8
C4 C5 H5 117.5
C6 C5 H5 117.5
C21 C20 H20 119.2
C19 C20 H20 119.2
C20 C21 H21 119.4
C22 C21 H21 119.4
C24 C23 H23 119.3
C22 C23 H23 119.3
C23 C24 H24 119.0
C19 C24 H24 119.0
N25 C26 H26A 109.5
N25 C26 H26B 109.5
H26A C26 H26B 109.5
N25 C26 H26C 109.5
H26A C26 H26C 109.5
H26B C26 H26C 109.5
N25 C27 H27A 109.5
N25 C27 H27B 109.5
H27A C27 H27B 109.5
N25 C27 H27C 109.5
H27A C27 H27C 109.5
H27B C27 H27C 109.5
C30 C29 H29 118.8
C28 C29 H29 118.8
C29 C30 H30 119.5
C31 C30 H30 119.5
C33 C32 H32 119.3
C31 C32 H32 119.3
C32 C33 H33 119.3
C28 C33 H33 119.3
N34 C35 H35A 109.5
N34 C35 H35B 109.5
H35A C35 H35B 109.5
N34 C35 H35C 109.5
H35A C35 H35C 109.5
H35B C35 H35C 109.5
N34 C36 H36A 109.5
N34 C36 H36B 109.5
H36A C36 H36B 109.5
N34 C36 H36C 109.5
H36A C36 H36C 109.5
H36B C36 H36C 109.5
C39 C38 H38 119.2
C37 C38 H38 119.2
C38 C39 H39 119.3
C40 C39 H39 119.3
C42 C41 H41 119.9
C40 C41 H41 119.9
C41 C42 H42 117.7
C37 C42 H42 117.7
N43 C44 H44A 109.5
N43 C44 H44B 109.5
H44A C44 H44B 109.5
N43 C44 H44C 109.5
H44A C44 H44C 109.5
H44B C44 H44C 109.5
N43 C45 H45A 109.5
N43 C45 H45B 109.5
H45A C45 H45B 109.5
N43 C45 H45C 109.5
H45A C45 H45C 109.5
H45B C45 H45C 109.5
Cl47 C48 H48A 113.1
Cl49 C48 H48A 113.1
Cl50 C48 H48A 126.3
Cl47 C48 H48B 113.1
Cl49 C48 H48B 113.1
Cl50 C48 H48B 60.6
H48A C48 H48B 110.5
Cl52 C51 H51A 110.2
Cl46 C51 H51A 110.2
Cl53 C51 H51A 135.4
Cl52 C51 H51B 110.2
Cl46 C51 H51B 110.2
Cl53 C51 H51B 42.3
H51A C51 H51B 108.5

loop_
_geom_bond_atom_site_label_1
_geom_bond_atom_site_label_2
_geom_bond_distance
N14 C1 1.140(8)
N15 C9 1.129(8)
N16 C8 1.151(8)
N17 C12 1.143(8)
N18 C13 1.178(8)
N25 C22 1.345(7)
N25 C27 1.458(8)
N25 C26 1.470(8)
N34 C31 1.368(7)
N34 C36 1.433(9)
N34 C35 1.463(7)
N43 C40 1.326(8)
N43 C44 1.461(8)
N43 C45 1.506(9)
C1 C2 1.431(9)
C2 C3 1.397(8)
C2 C9 1.424(8)
C3 C19 1.453(8)
C3 C4 1.466(8)
C4 C5 1.343(9)
C5 C6 1.451(8)
C6 C7 1.364(8)
C6 C28 1.476(7)
C7 C8 1.427(8)
C7 C10 1.512(7)
C10 C11 1.360(9)
C10 C37 1.440(8)
C11 C13 1.423(8)
C11 C12 1.461(8)
C19 C24 1.392(8)
C19 C20 1.424(8)
C20 C21 1.374(8)
C21 C22 1.432(9)
C22 C23 1.415(9)
C23 C24 1.387(8)
C28 C29 1.407(8)
C28 C33 1.421(8)
C29 C30 1.369(8)
C30 C31 1.421(8)
C31 C32 1.412(8)
C32 C33 1.378(8)
C37 C42 1.397(9)
C37 C38 1.443(7)
C38 C39 1.367(9)
C39 C40 1.425(9)
C40 C41 1.434(8)
C41 C42 1.359(8)
Cl47 C48 1.745(11)
C48 Cl49 1.761(11)
C48 Cl50 1.781(13)
Cl46 C51 1.758(19)
C51 Cl52 1.711(19)
C51 Cl53 1.783(19)
C4 H4 1.0600
C5 H5 1.0600
C20 H20 1.0600
C21 H21 1.0600
C23 H23 1.0600
C24 H24 1.0600
C26 H26A 1.0800
C26 H26B 1.0800
C26 H26C 1.0800
C27 H27A 1.0800
C27 H27B 1.0800
C27 H27C 1.0800
C29 H29 1.0600
C30 H30 1.0600
C32 H32 1.0600
C33 H33 1.0600
C35 H35A 1.0800
C35 H35B 1.0800
C35 H35C 1.0800
C36 H36A 1.0800
C36 H36B 1.0800
C36 H36C 1.0800
C38 H38 1.0600
C39 H39 1.0600
C41 H41 1.0600
C42 H42 1.0600
C44 H44A 1.0800
C44 H44B 1.0800
C44 H44C 1.0800
C45 H45A 1.0800
C45 H45B 1.0800
C45 H45C 1.0800
C48 H48A 1.0800
C48 H48B 1.0800
C51 H51A 1.0800
C51 H51B 1.0800

loop_
_geom_torsion_atom_site_label_1
_geom_torsion_atom_site_label_2
_geom_torsion_atom_site_label_3
_geom_torsion_atom_site_label_4
_geom_torsion
N14 C1 C2 C3 129(15)
N14 C1 C2 C9 -50(15)
C9 C2 C3 C19 -169.0(6)
C1 C2 C3 C19 12.9(9)
C9 C2 C3 C4 11.0(9)
C1 C2 C3 C4 -167.2(5)
C2 C3 C4 C5 -165.5(6)
C19 C3 C4 C5 14.5(9)
C3 C4 C5 C6 -174.6(5)
C4 C5 C6 C7 155.6(6)
C4 C5 C6 C28 -23.4(9)
C5 C6 C7 C8 174.3(6)
C28 C6 C7 C8 -6.7(10)
C5 C6 C7 C10 -10.3(9)
C28 C6 C7 C10 168.7(5)
C6 C7 C8 N16 -178(8)
C10 C7 C8 N16 6(8)
C3 C2 C9 N15 25(19)
C1 C2 C9 N15 -157(18)
C6 C7 C10 C11 -69.8(7)
C8 C7 C10 C11 106.1(6)
C6 C7 C10 C37 109.3(6)
C8 C7 C10 C37 -74.8(6)
C37 C10 C11 C13 180.0(5)
C7 C10 C11 C13 -1.0(7)
C37 C10 C11 C12 3.1(9)
C7 C10 C11 C12 -177.9(5)
C10 C11 C12 N17 -14E1(2)
C13 C11 C12 N17 4E1(2)
C10 C11 C13 N18 12E1(3)
C12 C11 C13 N18 -7E1(3)
C2 C3 C19 C24 45.6(9)
C4 C3 C19 C24 -134.4(6)
C2 C3 C19 C20 -133.1(6)
C4 C3 C19 C20 46.9(9)
C24 C19 C20 C21 0.8(9)
C3 C19 C20 C21 179.5(6)
C19 C20 C21 C22 0.9(10)
C27 N25 C22 C23 -3.0(10)
C26 N25 C22 C23 171.1(7)
C27 N25 C22 C21 177.1(6)
C26 N25 C22 C21 -8.8(10)
C20 C21 C22 N25 178.4(6)
C20 C21 C22 C23 -1.5(10)
N25 C22 C23 C24 -179.4(6)
C21 C22 C23 C24 0.5(9)
C22 C23 C24 C19 1.2(10)
C20 C19 C24 C23 -1.9(9)
C3 C19 C24 C23 179.4(6)
C7 C6 C28 C29 -41.7(9)
C5 C6 C28 C29 137.2(6)
C7 C6 C28 C33 142.8(6)
C5 C6 C28 C33 -38.2(9)
C33 C28 C29 C30 0.0(9)
C6 C28 C29 C30 -175.6(6)
C28 C29 C30 C31 -1.5(10)
C36 N34 C31 C32 6.1(10)
C35 N34 C31 C32 179.9(6)
C36 N34 C31 C30 -170.7(7)
C35 N34 C31 C30 3.2(10)
C29 C30 C31 N34 178.9(6)
C29 C30 C31 C32 2.0(9)
N34 C31 C32 C33 -178.0(6)
C30 C31 C32 C33 -1.0(9)
C31 C32 C33 C28 -0.5(10)
C29 C28 C33 C32 1.0(9)
C6 C28 C33 C32 176.7(6)
C11 C10 C37 C42 177.6(5)
C7 C10 C37 C42 -1.3(7)
C11 C10 C37 C38 -2.4(9)
C7 C10 C37 C38 178.6(5)
C42 C37 C38 C39 -2.6(8)
C10 C37 C38 C39 177.4(5)
C37 C38 C39 C40 2.3(9)
C44 N43 C40 C39 2.7(9)
C45 N43 C40 C39 -176.8(5)
C44 N43 C40 C41 -176.7(6)
C45 N43 C40 C41 3.8(8)
C38 C39 C40 N43 -179.7(5)
C38 C39 C40 C41 -0.3(8)
N43 C40 C41 C42 178.1(5)
C39 C40 C41 C42 -1.3(8)
C40 C41 C42 C37 0.9(8)
C10 C37 C42 C41 -179.0(5)
C38 C37 C42 C41 1.0(8)
